data_2200478
loop_
_publ_author_name
'Smith, Graham'
'Bott, Raymond C.'
'Jenkins, Ian D.'
'Wermuth, Urs D.'

_publ_section_title
;Racemic
 7-oxabicyclo[2.2.1]heptane-5-<i>exo</i>-iodo-6-<i>endo</i>-hydroxy-2-<i>endo</i>-carboxylic
 acid-\g-lactone
;
_journal_issue 8
_journal_name_full 'Acta Crystallographica Section E'
_journal_page_first o806
_journal_page_last o808
_journal_paper_doi 10.1107/S1600536801012661
_journal_volume 57
_journal_year 2001
_chemical_formula_iupac 'C7 H7 I O3'
_chemical_formula_moiety 'C7 H7 I O3'
_chemical_formula_sum 'C7 H7 I O3'
_chemical_formula_weight 266.04
_chemical_melting_point 430.2(3)
_chemical_name_common
;
?
;
_chemical_name_systematic
;
racemic 7-oxabicyclo[2.2.1]heptane-5-exo-iodo-6-endo-hydroxy-2-endo-
carboxylic acid-\g-lactone
;
_space_group_IT_number 14
_symmetry_cell_setting monoclinic
_symmetry_space_group_name_Hall '-P 2ybc'
_symmetry_space_group_name_H-M 'P 1 21/c 1'
_cell_angle_alpha 90.00
_cell_angle_beta 106.934(12)
_cell_angle_gamma 90.00
_cell_formula_units_Z 4
_cell_length_a 5.9896(11)
_cell_length_b 15.5307(15)
_cell_length_c 8.8471(11)
_cell_measurement_reflns_used 25
_cell_measurement_temperature 295(2)
_cell_measurement_theta_max 20.0
_cell_measurement_theta_min 19.5
_cell_volume 787.3(2)
_computing_cell_refinement 'MSC/AFC Diffractometer Control Software '
_computing_data_collection
;
MSC/AFC Diffractometer Control Software
(Molecular Structure Corporation, 1999a)
;
_computing_data_reduction 'TEXSAN for Windows (Molecular Structure Corporation, 1999b)'
_computing_molecular_graphics 'PLATON for Windows (Spek, 1999)'
_computing_publication_material 'TEXSAN for Windows'
_computing_structure_refinement 'SHELXL97 (Sheldrick, 1997)'
_computing_structure_solution 'SHELXS97 (Sheldrick, 1997)'
_diffrn_ambient_temperature 295(2)
_diffrn_measured_fraction_theta_full .988
_diffrn_measured_fraction_theta_max .988
_diffrn_measurement_device_type 'Rigaku AFC-7R'
_diffrn_measurement_method \w--2\q
_diffrn_radiation_monochromator 'graphite '
_diffrn_radiation_source 'Rigaku rotating anode'
_diffrn_radiation_type ' MoK\a'
_diffrn_radiation_wavelength .71069
_diffrn_reflns_av_R_equivalents .024
_diffrn_reflns_av_sigmaI/netI .0253
_diffrn_reflns_limit_h_max 7
_diffrn_reflns_limit_h_min 0
_diffrn_reflns_limit_k_max 18
_diffrn_reflns_limit_k_min 0
_diffrn_reflns_limit_l_max 11
_diffrn_reflns_limit_l_min -11
_diffrn_reflns_number 2170
_diffrn_reflns_theta_full 27.52
_diffrn_reflns_theta_max 27.52
_diffrn_reflns_theta_min 2.62
_diffrn_standards_decay_% 1.21
_diffrn_standards_interval_count 150
_diffrn_standards_number 3
_exptl_absorpt_coefficient_mu 4.02
_exptl_absorpt_correction_T_max .4331
_exptl_absorpt_correction_T_min .3785
_exptl_absorpt_correction_type '\y scan'
_exptl_absorpt_process_details 'TEXSAN for Windows (Molecular Structure Corporation, 1999b)'
_exptl_crystal_colour colourless
_exptl_crystal_density_diffrn 2.244
_exptl_crystal_density_method 'not measured'
_exptl_crystal_description prism
_exptl_crystal_F_000 504
_exptl_crystal_size_max .30
_exptl_crystal_size_mid .25
_exptl_crystal_size_min .25
_refine_diff_density_max .43
_refine_diff_density_min -.35
_refine_ls_extinction_coef .0208(9)
_refine_ls_extinction_method SHELXL97
_refine_ls_goodness_of_fit_ref 1.059
_refine_ls_hydrogen_treatment noref
_refine_ls_matrix_type full
_refine_ls_number_parameters 101
_refine_ls_number_reflns 1787
_refine_ls_number_restraints 0
_refine_ls_restrained_S_all 1.059
_refine_ls_R_factor_all .0396
_refine_ls_R_factor_gt .0286
_refine_ls_shift/su_max <0.001
_refine_ls_shift/su_mean .000
_refine_ls_structure_factor_coef Fsqd
_refine_ls_weighting_details 'calc w = 1/[\s^2^(Fo^2^)+(0.0265P)^2^+2.3302P] where P = (Fo^2^+2Fc^2^)/3'
_refine_ls_weighting_scheme calc
_refine_ls_wR_factor_ref .0772
_reflns_number_gt 1470
_reflns_number_total 1787
_reflns_threshold_expression I>2\s(I)
_cod_data_source_file cv6048.cif
_cod_data_source_block I
_cod_depositor_comments
;
The following automatic conversions were performed:

'_chemical_melting_point' value '430--430.5 ' was changed to
'430.2(3)' - the average value was taken and precision was estimated.

Automatic conversion script
Id: cif_fix_values 1646 2011-03-28 12:23:43Z adriana 

The following automatic conversions were performed:

'_chemical_melting_point' value '430--430.5 ' was changed to
'430.2(3)' - the average value was taken and precision was estimated.

Automatic conversion script
Id: cif_fix_values 1715 2011-07-08 13:25:40Z adriana 
;
_cod_original_sg_symbol_H-M 'P 21/c'
_cod_database_code 2200478
_cod_database_fobs_code 2200478

loop_
_symmetry_equiv_pos_as_xyz
'x, y, z'
'-x, y+1/2, 1/2-z'
'-x, -y, -z'
'x, -y+1/2, 1/2+ z'

loop_
_atom_site_label
_atom_site_fract_x
_atom_site_fract_y
_atom_site_fract_z
_atom_site_U_iso_or_equiv
_atom_site_adp_type
_atom_site_calc_flag
_atom_site_refinement_flags
_atom_site_occupancy
_atom_site_disorder_assembly
_atom_site_disorder_group
_atom_site_type_symbol
I5 -.37953(5) .120015(19) .43653(3) .04320(15) Uani d . 1 . . I
O7 .1560(6) .1964(2) .6664(4) .0462(8) Uani d . 1 . . O
O21 .1268(7) .0923(3) 1.1547(4) .0574(10) Uani d . 1 . . O
O22 -.1408(6) .1338(2) .9350(4) .0434(7) Uani d . 1 . . O
C1 .0983(9) .2124(3) .8093(5) .0405(10) Uani d . 1 . . C
C2 .2448(8) .1497(3) .9326(5) .0427(10) Uani d . 1 . . C
C21 .0852(9) .1224(3) 1.0257(5) .0415(10) Uani d . 1 . . C
C3 .2780(8) .0753(3) .8230(6) .0456(11) Uani d . 1 . . C
C4 .1197(8) .1048(3) .6606(6) .0389(10) Uani d . 1 . . C
C5 -.1340(7) .0979(3) .6653(5) .0321(8) Uani d . 1 . . C
C6 -.1421(8) .1700(3) .7840(5) .0360(9) Uani d . 1 . . C
H1 .1075 .2710 .8415 .049 Uiso d . 1 . . H
H2 .3876 .1737 .9956 .051 Uiso d . 1 . . H
H4 .1500 .0771 .5728 .047 Uiso d . 1 . . H
H5 -.1788 .0369 .7015 .069 Uiso d . 1 . . H
H6 -.2674 .2090 .7437 .043 Uiso d . 1 . . H
H31 .2275 .0217 .8534 .055 Uiso d . 1 . . H
H32 .4361 .0706 .8230 .055 Uiso d . 1 . . H

loop_
_atom_site_aniso_label
_atom_site_aniso_U_11
_atom_site_aniso_U_22
_atom_site_aniso_U_33
_atom_site_aniso_U_12
_atom_site_aniso_U_13
_atom_site_aniso_U_23
I5 .0509(2) .0414(2) .03273(19) .00294(13) .00500(13) .00199(12)
O7 .060(2) .0389(18) .0461(18) -.0132(15) .0254(16) -.0028(14)
O21 .077(3) .050(2) .0367(18) -.0092(19) .0036(17) .0077(16)
O22 .0456(18) .053(2) .0335(16) -.0078(15) .0136(13) .0005(14)
C1 .055(3) .030(2) .037(2) -.0102(19) .016(2) -.0034(17)
C2 .036(2) .045(3) .043(2) -.0109(19) .0041(19) -.006(2)
C21 .053(3) .031(2) .035(2) -.0092(19) .0057(19) -.0027(17)
C3 .032(2) .048(3) .053(3) .0011(19) .007(2) -.003(2)
C4 .043(2) .033(2) .043(2) -.0021(18) .016(2) -.0067(17)
C5 .031(2) .032(2) .0299(19) .0008(16) .0039(15) .0016(16)
C6 .043(2) .032(2) .033(2) .0042(18) .0114(18) .0020(17)

loop_
_atom_type_symbol
_atom_type_description
_atom_type_scat_dispersion_real
_atom_type_scat_dispersion_imag
_atom_type_scat_source
C C .0033 .0016 'International Tables Vol C Tables 4.2.6.8 and 6.1.1.4'
H H .0000 .0000 'International Tables Vol C Tables 4.2.6.8 and 6.1.1.4'
O O .0106 .0060 'International Tables Vol C Tables 4.2.6.8 and 6.1.1.4'

loop_
_geom_angle_atom_site_label_1
_geom_angle_atom_site_label_2
_geom_angle_atom_site_label_3
_geom_angle
C1 O7 C4 97.5(3)
C21 O22 C6 109.3(3)
O7 C1 C2 106.5(4)
O7 C1 C6 104.7(3)
C2 C1 C6 98.6(3)
O7 C1 H1 115
C2 C1 H1 115
C6 C1 H1 115
C21 C2 C1 104.3(4)
C21 C2 C3 110.5(4)
C1 C2 C3 100.3(4)
C21 C2 H2 114
C1 C2 H2 114
C3 C2 H2 114
O21 C21 O22 120.6(5)
O21 C21 C2 130.6(5)
O22 C21 C2 108.8(4)
C4 C3 C2 101.8(4)
C4 C3 H31 111
C2 C3 H31 111
C4 C3 H32 111
C2 C3 H32 111
H31 C3 H32 109
O7 C4 C5 102.0(3)
O7 C4 C3 102.4(4)
C5 C4 C3 107.4(4)
O7 C4 H4 115
C5 C4 H4 115
C3 C4 H4 115
C4 C5 C6 101.2(3)
C4 C5 I5 111.9(3)
C6 C5 I5 112.0(3)
C4 C5 H5 114
C6 C5 H5 112
I5 C5 H5 105
O22 C6 C1 106.1(3)
O22 C6 C5 110.7(3)
C1 C6 C5 101.3(3)
O22 C6 H6 113
C1 C6 H6 113
C5 C6 H6 113

loop_
_geom_bond_atom_site_label_1
_geom_bond_atom_site_label_2
_geom_bond_site_symmetry_2
_geom_bond_distance
_geom_bond_publ_flag
I5 C5 . 2.155(4) ?
O7 C1 . 1.427(5) ?
O7 C4 . 1.438(5) ?
O21 C21 . 1.190(6) ?
O22 C21 . 1.369(6) ?
O22 C6 . 1.447(5) ?
C1 C2 . 1.533(7) ?
C1 C6 . 1.539(6) ?
C1 H1 . .95 ?
C2 C21 . 1.494(7) ?
C2 C3 . 1.558(7) ?
C2 H2 . .95 ?
C3 C4 . 1.542(7) ?
C3 H31 . .95 ?
C3 H32 . .95 ?
C4 C5 . 1.536(6) ?
C4 H4 . .95 ?
C5 C6 . 1.545(6) ?
C5 H5 . 1.06 ?
C6 H6 . .95 ?

loop_
_geom_torsion_atom_site_label_1
_geom_torsion_atom_site_label_2
_geom_torsion_atom_site_label_3
_geom_torsion_atom_site_label_4
_geom_torsion
C4 O7 C1 C2 51.6(4)
C4 O7 C1 C6 -52.3(4)
O7 C1 C2 C21 -141.7(4)
C6 C1 C2 C21 -33.4(4)
O7 C1 C2 C3 -27.2(4)
C6 C1 C2 C3 81.1(4)
C6 O22 C21 O21 -179.2(4)
C6 O22 C21 C2 -1.3(5)
C1 C2 C21 O21 -159.1(5)
C3 C2 C21 O21 93.9(6)
C1 C2 C21 O22 23.3(5)
C3 C2 C21 O22 -83.6(5)
C21 C2 C3 C4 103.1(4)
C1 C2 C3 C4 -6.5(4)
C1 O7 C4 C5 56.4(4)
C1 O7 C4 C3 -54.7(4)
C2 C3 C4 O7 37.9(4)
C2 C3 C4 C5 -69.1(4)
O7 C4 C5 C6 -38.8(4)
C3 C4 C5 C6 68.5(4)
O7 C4 C5 I5 80.6(3)
C3 C4 C5 I5 -172.0(3)
C21 O22 C6 C1 -21.3(4)
C21 O22 C6 C5 87.8(4)
O7 C1 C6 O22 143.1(3)
C2 C1 C6 O22 33.4(4)
O7 C1 C6 C5 27.4(4)
C2 C1 C6 C5 -82.3(4)
C4 C5 C6 O22 -105.4(4)
I5 C5 C6 O22 135.2(3)
C4 C5 C6 C1 6.8(4)
I5 C5 C6 C1 -112.6(3)
